data_2101080
loop_
_publ_author_name
'F\'abry, J.'
'Breczewski, T.'
'Madariaga, G.'

_publ_section_title
;
 Structure determination of the ferroelastic phase of K~3~Na(CrO~4~)~2~
 at 200 and 230 K and the redetermination of its parent phase at 290 K
;
_journal_issue 1
_journal_name_full 'Acta Crystallographica Section B'
_journal_page_first 13
_journal_page_last 22
_journal_paper_doi 10.1107/S0108768193008079
_journal_volume 50
_journal_year 1994
_chemical_formula_sum 'Cr2 K3 Na O8'
_chemical_formula_weight 372.29
_symmetry_cell_setting monoclinic
_symmetry_space_group_name_Hall '-C 2yc'
_symmetry_space_group_name_H-M 'C 1 2/c 1'
_cell_angle_alpha 90.0
_cell_angle_beta 89.967(7)
_cell_angle_gamma 90.0
_cell_formula_units_Z 4
_cell_length_a 10.1170(10)
_cell_length_b 5.843(2)
_cell_length_c 15.024(2)
_cell_volume 888.1
_diffrn_radiation_type Mo
_diffrn_radiation_wavelength 0.71073
_exptl_absorpt_coefficient_mu 3.857
_exptl_crystal_density_diffrn 2.783
_exptl_crystal_F_000 720
_cod_data_source_file al0554.cif
_cod_database_code 2101080

loop_
_atom_site_label
_atom_site_fract_x
_atom_site_fract_y
_atom_site_fract_z
Cr(1B) .1657(2) .49142(6) .13678(3)
K(1B) .1685(2) .48967(9) .41609(4)
K(2B) .0 .9701(2) .25
Na(1B) .0 .0 .0
O(1B) .1690(10) .5232(3) .2439(2)
O(2B) .0872(5) .7092(7) .0912(3)
O(3B) .0879(5) .2545(7) .1095(4)
O(4B) .3169(5) .4823(8) .0951(7)

loop_
_geom_angle_atom_site_label_1
_geom_angle_atom_site_label_2
_geom_angle_atom_site_label_3
_geom_angle
O(1) Cr O(2) 109.6(3)
O(1) Cr O(3) 110.8(3)
O(1) Cr O(4) 111.0(6)
O(2) Cr O(3) 108.4(3)
O(2) Cr O(4) 108.3(3)
O(3) Cr O(4) 108.7(3)

loop_
_geom_bond_atom_site_label_1
_geom_bond_atom_site_label_2
_geom_bond_distance
K(1) O(1) 2.594(3)
K(1) O(2)i 2.890(5)
K(1) O(2)iv 2.968(5)
K(1) O(3)iv 2.936(5)
K(1) O(3)i 2.960(5)
K(1) O(4)iv 2.887(5)
K(1) O(4)ii 2.973(5)
K(1) O(2)iii 2.991(5)
K(1) O(4)iii 3.085(10)
K(1) O(3)iii 3.368(5)
K(2) O(2)v 2.965(4)
K(2) O(2)vii 2.965(4)
K(2) O(3)i 2.830(5)
K(2) O(3) 2.830(5)
K(2) O(4)vi 2.976(9)
K(2) O(4)ii 2.976(9)
K(2) O(1) 3.659(6)
K(2) O(1)vi 3.362(12)
K(2) O(1)v 3.124(7)
K(2) O(1)i 3.659(6)
K(2) O(1)ii 3.362(12)
K(2) O(1)vii 3.124(7)
Na O(2)v 2.355(5)
Na O(2)viii 2.355(5)
Na O(3)ix 2.389(5)
Na O(3) 2.389(5)
Na O(4)vi 2.341(8)
Na O(4)x 2.341(8)
Cr O(1) 1.621(3)
Cr O(2) 1.648(5)
Cr O(3) 1.644(4)
Cr O(4) 1.654(7)
